data_7704764
loop_
_publ_author_name
'Price, Jeffrey S.'
'DeJordy, Declan M.'
'Emslie, David J. H.'
'Britten, James F.'

_publ_section_title
;
 Reactions of [(dmpe)<sub>2</sub>MnH(C<sub>2</sub>H<sub>4</sub>)]:
 synthesis and characterization of manganese(i) borohydride and hydride
 complexes.
;
_journal_issue 29
_journal_name_full 'Dalton transactions (Cambridge, England : 2003)'
_journal_page_first 9983
_journal_page_last 9994
_journal_paper_doi 10.1039/d0dt01726d
_journal_volume 49
_journal_year 2020
_chemical_formula_moiety 'C30 H82 Mn2 P10'
_chemical_formula_sum 'C30 H82 Mn2 P10'
_chemical_formula_weight 862.53
_space_group_crystal_system monoclinic
_space_group_IT_number 14
_space_group_name_Hall '-P 2ybc'
_space_group_name_H-M_alt 'P 1 21/c 1'
_atom_sites_solution_hydrogens mixed
_atom_sites_solution_primary dual
_audit_creation_date 2019-04-12
_audit_creation_method
;
Olex2 1.2
(compiled 2018.05.29 svn.r3508 for OlexSys, GUI svn.r5506)
;
_audit_update_record
;
2020-05-08 deposited with the CCDC.	2020-06-30 downloaded from the CCDC.
;
_cell_angle_alpha 90
_cell_angle_beta 102.760(3)
_cell_angle_gamma 90
_cell_formula_units_Z 2
_cell_length_a 13.8329(9)
_cell_length_b 14.9650(10)
_cell_length_c 11.0995(7)
_cell_measurement_reflns_used 9051
_cell_measurement_temperature 100
_cell_measurement_theta_max 39.40
_cell_measurement_theta_min 2.533
_cell_volume 2241.0(3)
_computing_cell_refinement 'SAINT v8.34A (Bruker, 2013)'
_computing_data_reduction 'SAINT v8.34A (Bruker, 2013)'
_computing_molecular_graphics 'Olex2 (Dolomanov et al., 2009)'
_computing_publication_material 'Olex2 (Dolomanov et al., 2009)'
_computing_structure_refinement 'XL (Sheldrick, 2008)'
_computing_structure_solution 'ShelXT (Sheldrick, 2015)'
_diffrn_ambient_temperature 100
_diffrn_measured_fraction_theta_full 0.999
_diffrn_measured_fraction_theta_max 0.997
_diffrn_measurement_device_type 'Bruker APEX-II CCD'
_diffrn_measurement_method '\f and \w scans'
_diffrn_radiation_type MoK\a
_diffrn_radiation_wavelength 0.71073
_diffrn_reflns_av_R_equivalents 0.0441
_diffrn_reflns_av_unetI/netI 0.0286
_diffrn_reflns_Laue_measured_fraction_full 0.999
_diffrn_reflns_Laue_measured_fraction_max 0.997
_diffrn_reflns_limit_h_max 25
_diffrn_reflns_limit_h_min -25
_diffrn_reflns_limit_k_max 27
_diffrn_reflns_limit_k_min -27
_diffrn_reflns_limit_l_max 20
_diffrn_reflns_limit_l_min -20
_diffrn_reflns_number 106256
_diffrn_reflns_point_group_measured_fraction_full 0.999
_diffrn_reflns_point_group_measured_fraction_max 0.997
_diffrn_reflns_theta_full 26.000
_diffrn_reflns_theta_max 40.243
_diffrn_reflns_theta_min 2.722
_diffrn_standards_number 0
_exptl_absorpt_coefficient_mu 0.940
_exptl_absorpt_correction_T_max 0.8480
_exptl_absorpt_correction_T_min 0.7379
_exptl_absorpt_correction_type multi-scan
_exptl_absorpt_process_details
;   
 'SADABS-2014/4 (Bruker,2014/4) was used for absorption correction.
wR2(int) was 0.0544 before and 0.0503 after correction.
The Ratio of minimum to maximum transmission is 0.8702.
The \l/2 correction factor is 0.00150.'
;
_exptl_crystal_colour yellow
_exptl_crystal_colour_primary yellow
_exptl_crystal_density_diffrn 1.278
_exptl_crystal_description block
_exptl_crystal_F_000 924
_exptl_crystal_size_max 0.437
_exptl_crystal_size_mid 0.361
_exptl_crystal_size_min 0.238
_refine_diff_density_max 0.615
_refine_diff_density_min -0.332
_refine_diff_density_rms 0.075
_refine_ls_extinction_method none
_refine_ls_goodness_of_fit_ref 1.034
_refine_ls_hydrogen_treatment mixed
_refine_ls_matrix_type full
_refine_ls_number_parameters 204
_refine_ls_number_reflns 14051
_refine_ls_number_restraints 0
_refine_ls_restrained_S_all 1.034
_refine_ls_R_factor_all 0.0418
_refine_ls_R_factor_gt 0.0278
_refine_ls_shift/su_max 0.003
_refine_ls_shift/su_mean 0.000
_refine_ls_structure_factor_coef Fsqd
_refine_ls_weighting_details 'w=1/[\s^2^(Fo^2^)+(0.0286P)^2^+0.3944P] where P=(Fo^2^+2Fc^2^)/3'
_refine_ls_weighting_scheme calc
_refine_ls_wR_factor_gt 0.0612
_refine_ls_wR_factor_ref 0.0672
_reflns_Friedel_coverage 0.000
_reflns_number_gt 11407
_reflns_number_total 14051
_reflns_threshold_expression 'I > 2\s(I)'
_cod_data_source_file d0dt01726d3.cif
_cod_data_source_block MnHdmpe_bridging_trans
_cod_depositor_comments 'Adding full bibliography for 7704762--7704768.cif.'
_cod_database_code 7704764
_shelx_shelxl_version_number 2016/6
_shelx_space_group_comment
;
The symmetry employed for this shelxl refinement is uniquely defined
by the following loop, which should always be used as a source of
symmetry information in preference to the above space-group names.
They are only intended as comments.
;
_shelx_estimated_absorpt_t_max 0.807
_shelx_estimated_absorpt_t_min 0.684
_olex2_refinement_description
;
1. Fixed Uiso
 At 1.2 times of:
  All C(H,H) groups
 At 1.5 times of:
  All C(H,H,H) groups
2.a Secondary CH2 refined with riding coordinates:
 C7(H7A,H7B), C6(H6A,H6B), C13(H13A,H13B), C12(H12A,H12B), C3(H3A,H3B)
2.b Idealised Me refined as rotating group:
 C8(H8A,H8B,H8C), C9(H9A,H9B,H9C), C4(H4A,H4B,H4C), C5(H5A,H5B,H5C), C15(H15A,
 H15B,H15C), C14(H14A,H14B,H14C), C11(H11A,H11B,H11C), C10(H10A,H10B,H10C),
 C2(H2A,H2B,H2C), C1(H1A,H1B,H1C)
;
_olex2_submission_special_instructions 'No special instructions were received'

loop_
_space_group_symop_operation_xyz
'x, y, z'
'-x, y+1/2, -z+1/2'
'-x, -y, -z'
'x, -y-1/2, z-1/2'

loop_
_atom_site_label
_atom_site_type_symbol
_atom_site_fract_x
_atom_site_fract_y
_atom_site_fract_z
_atom_site_U_iso_or_equiv
_atom_site_adp_type
_atom_site_occupancy
_atom_site_site_symmetry_order
_atom_site_calc_flag
_atom_site_refinement_flags_posn
_atom_site_refinement_flags_adp
_atom_site_refinement_flags_occupancy
_atom_site_disorder_assembly
_atom_site_disorder_group
Mn1 Mn 0.24176(2) 0.50650(2) 0.71352(2) 0.00850(2) Uani 1 1 d . . . . .
H1 H 0.1416(11) 0.4758(10) 0.6355(14) 0.037(4) Uiso 1 1 d . . . . .
P3 P 0.15090(2) 0.48685(2) 0.85167(2) 0.01297(4) Uani 1 1 d . . . . .
P2 P 0.16536(2) 0.63686(2) 0.67614(2) 0.01251(3) Uani 1 1 d . . . . .
P5 P 0.28747(2) 0.50549(2) 0.53533(2) 0.01188(3) Uani 1 1 d . . . . .
P4 P 0.28572(2) 0.36449(2) 0.71217(2) 0.01140(3) Uani 1 1 d . . . . .
P1 P 0.37996(2) 0.55898(2) 0.83672(2) 0.01052(3) Uani 1 1 d . . . . .
C8 C 0.19732(7) 0.48362(7) 1.02198(8) 0.02191(16) Uani 1 1 d . . . . .
H8A H 0.247271 0.436426 1.043500 0.033 Uiso 1 1 calc GR . . . .
H8B H 0.142068 0.471358 1.061643 0.033 Uiso 1 1 calc GR . . . .
H8C H 0.227121 0.541390 1.050628 0.033 Uiso 1 1 calc GR . . . .
C9 C 0.06732(7) 0.38948(6) 0.83937(8) 0.02196(16) Uani 1 1 d . . . . .
H9A H 0.032522 0.381454 0.753052 0.033 Uiso 1 1 calc GR . . . .
H9B H 0.018892 0.399500 0.890444 0.033 Uiso 1 1 calc GR . . . .
H9C H 0.106189 0.335792 0.868093 0.033 Uiso 1 1 calc GR . . . .
C7 C 0.05602(6) 0.57719(6) 0.83876(9) 0.02114(15) Uani 1 1 d . . . . .
H7A H -0.004417 0.560169 0.777046 0.025 Uiso 1 1 calc R . . . .
H7B H 0.037753 0.585656 0.919360 0.025 Uiso 1 1 calc R . . . .
C6 C 0.09815(7) 0.66406(6) 0.79948(8) 0.02026(15) Uani 1 1 d . . . . .
H6A H 0.144065 0.691642 0.870930 0.024 Uiso 1 1 calc R . . . .
H6B H 0.043865 0.706831 0.767909 0.024 Uiso 1 1 calc R . . . .
C4 C 0.22322(7) 0.74671(5) 0.66110(9) 0.02112(15) Uani 1 1 d . . . . .
H4A H 0.278430 0.756338 0.732185 0.032 Uiso 1 1 calc GR . . . .
H4B H 0.173860 0.794093 0.658214 0.032 Uiso 1 1 calc GR . . . .
H4C H 0.247991 0.747827 0.584927 0.032 Uiso 1 1 calc GR . . . .
C5 C 0.06372(6) 0.64748(6) 0.53829(8) 0.02155(15) Uani 1 1 d . . . . .
H5A H 0.090747 0.644712 0.463856 0.032 Uiso 1 1 calc GR . . . .
H5B H 0.029966 0.704807 0.540749 0.032 Uiso 1 1 calc GR . . . .
H5C H 0.016379 0.598572 0.536912 0.032 Uiso 1 1 calc GR . . . .
C15 C 0.33563(7) 0.60085(6) 0.45997(8) 0.01923(14) Uani 1 1 d . . . . .
H15A H 0.282774 0.644952 0.433864 0.029 Uiso 1 1 calc GR . . . .
H15B H 0.358639 0.579516 0.387656 0.029 Uiso 1 1 calc GR . . . .
H15C H 0.390964 0.628582 0.518488 0.029 Uiso 1 1 calc GR . . . .
C14 C 0.19533(7) 0.46995(7) 0.39596(8) 0.02398(17) Uani 1 1 d . . . . .
H14A H 0.168332 0.411449 0.410843 0.036 Uiso 1 1 calc GR . . . .
H14B H 0.227412 0.465768 0.325775 0.036 Uiso 1 1 calc GR . . . .
H14C H 0.141478 0.513816 0.377496 0.036 Uiso 1 1 calc GR . . . .
C13 C 0.38848(6) 0.42222(5) 0.53471(8) 0.01911(14) Uani 1 1 d . . . . .
H13A H 0.377712 0.393553 0.452436 0.023 Uiso 1 1 calc R . . . .
H13B H 0.453119 0.453478 0.549965 0.023 Uiso 1 1 calc R . . . .
C12 C 0.39119(6) 0.35032(5) 0.63354(8) 0.01694(13) Uani 1 1 d . . . . .
H12A H 0.454672 0.354242 0.695436 0.020 Uiso 1 1 calc R . . . .
H12B H 0.387342 0.290494 0.594708 0.020 Uiso 1 1 calc R . . . .
C11 C 0.19543(7) 0.28418(5) 0.62318(8) 0.01964(14) Uani 1 1 d . . . . .
H11A H 0.138910 0.278069 0.662471 0.029 Uiso 1 1 calc GR . . . .
H11B H 0.227409 0.225904 0.621484 0.029 Uiso 1 1 calc GR . . . .
H11C H 0.172218 0.306116 0.538526 0.029 Uiso 1 1 calc GR . . . .
C10 C 0.32875(7) 0.28900(5) 0.84535(8) 0.01880(14) Uani 1 1 d . . . . .
H10A H 0.387343 0.314788 0.900396 0.028 Uiso 1 1 calc GR . . . .
H10B H 0.345785 0.230686 0.815616 0.028 Uiso 1 1 calc GR . . . .
H10C H 0.275899 0.281570 0.890538 0.028 Uiso 1 1 calc GR . . . .
C2 C 0.47996(6) 0.60823(6) 0.77090(8) 0.02153(16) Uani 1 1 d . . . . .
H2A H 0.502017 0.564367 0.717144 0.032 Uiso 1 1 calc GR . . . .
H2B H 0.535863 0.624840 0.838030 0.032 Uiso 1 1 calc GR . . . .
H2C H 0.454872 0.661526 0.722729 0.032 Uiso 1 1 calc GR . . . .
C1 C 0.37136(7) 0.65147(6) 0.94540(8) 0.02145(16) Uani 1 1 d . . . . .
H1A H 0.324667 0.696644 0.903157 0.032 Uiso 1 1 calc GR . . . .
H1B H 0.436858 0.678661 0.974093 0.032 Uiso 1 1 calc GR . . . .
H1C H 0.348025 0.627903 1.016320 0.032 Uiso 1 1 calc GR . . . .
C3 C 0.45724(5) 0.48112(5) 0.95053(7) 0.01312(11) Uani 1 1 d . . . . .
H3A H 0.412125 0.449155 0.993710 0.016 Uiso 1 1 calc R . . . .
H3B H 0.485487 0.435860 0.903059 0.016 Uiso 1 1 calc R . . . .

loop_
_atom_site_aniso_label
_atom_site_aniso_U_11
_atom_site_aniso_U_22
_atom_site_aniso_U_33
_atom_site_aniso_U_23
_atom_site_aniso_U_13
_atom_site_aniso_U_12
Mn1 0.00828(4) 0.00904(4) 0.00773(4) 0.00002(3) 0.00080(3) -0.00011(3)
P3 0.01307(8) 0.01570(8) 0.01069(8) 0.00023(6) 0.00382(6) -0.00093(6)
P2 0.01160(7) 0.01201(7) 0.01320(8) 0.00133(6) 0.00118(6) 0.00228(6)
P5 0.01334(8) 0.01293(8) 0.00952(7) -0.00007(6) 0.00285(6) -0.00146(6)
P4 0.01266(7) 0.00958(7) 0.01120(7) -0.00034(5) 0.00102(6) -0.00027(6)
P1 0.00989(7) 0.00956(7) 0.01082(7) -0.00077(5) -0.00048(5) -0.00009(5)
C8 0.0248(4) 0.0288(4) 0.0123(3) 0.0012(3) 0.0044(3) -0.0035(3)
C9 0.0215(4) 0.0260(4) 0.0204(4) -0.0013(3) 0.0091(3) -0.0093(3)
C7 0.0170(3) 0.0267(4) 0.0220(4) 0.0013(3) 0.0094(3) 0.0051(3)
C6 0.0206(3) 0.0199(3) 0.0212(4) -0.0009(3) 0.0067(3) 0.0072(3)
C4 0.0240(4) 0.0128(3) 0.0250(4) 0.0016(3) 0.0020(3) -0.0002(3)
C5 0.0180(3) 0.0214(4) 0.0211(4) 0.0033(3) -0.0045(3) 0.0035(3)
C15 0.0226(4) 0.0192(3) 0.0169(3) 0.0050(3) 0.0065(3) -0.0021(3)
C14 0.0268(4) 0.0326(5) 0.0112(3) -0.0030(3) 0.0013(3) -0.0089(3)
C13 0.0217(4) 0.0159(3) 0.0234(4) -0.0006(3) 0.0131(3) 0.0015(3)
C12 0.0156(3) 0.0176(3) 0.0178(3) -0.0011(2) 0.0040(3) 0.0038(2)
C11 0.0209(3) 0.0142(3) 0.0214(4) -0.0043(3) -0.0006(3) -0.0023(3)
C10 0.0228(4) 0.0136(3) 0.0178(3) 0.0040(2) -0.0003(3) -0.0010(3)
C2 0.0178(3) 0.0272(4) 0.0176(3) 0.0043(3) -0.0001(3) -0.0101(3)
C1 0.0207(4) 0.0170(3) 0.0219(4) -0.0086(3) -0.0056(3) 0.0063(3)
C3 0.0114(3) 0.0118(3) 0.0136(3) -0.0007(2) -0.0027(2) 0.0002(2)

loop_
_atom_type_symbol
_atom_type_description
_atom_type_scat_dispersion_real
_atom_type_scat_dispersion_imag
_atom_type_scat_source
C C 0.0033 0.0016 'International Tables Vol C Tables 4.2.6.8 and 6.1.1.4'
H H 0.0000 0.0000 'International Tables Vol C Tables 4.2.6.8 and 6.1.1.4'
Mn Mn 0.3368 0.7283 'International Tables Vol C Tables 4.2.6.8 and 6.1.1.4'
P P 0.1023 0.0942 'International Tables Vol C Tables 4.2.6.8 and 6.1.1.4'

loop_
_geom_angle_atom_site_label_1
_geom_angle_atom_site_label_2
_geom_angle_atom_site_label_3
_geom_angle
_geom_angle_site_symmetry_1
_geom_angle_site_symmetry_3
_geom_angle_publ_flag
P3 Mn1 H1 76.7(6) . . ?
P3 Mn1 P2 85.762(9) . . ?
P3 Mn1 P4 94.375(8) . . ?
P3 Mn1 P1 99.398(10) . . ?
P2 Mn1 H1 79.8(5) . . ?
P2 Mn1 P1 96.516(9) . . ?
P5 Mn1 H1 83.9(6) . . ?
P5 Mn1 P3 160.461(9) . . ?
P5 Mn1 P2 93.297(8) . . ?
P5 Mn1 P4 81.584(8) . . ?
P5 Mn1 P1 100.098(9) . . ?
P4 Mn1 H1 85.6(5) . . ?
P4 Mn1 P2 165.055(9) . . ?
P4 Mn1 P1 98.200(8) . . ?
P1 Mn1 H1 174.8(6) . . ?
C8 P3 Mn1 126.06(3) . . ?
C8 P3 C7 100.14(4) . . ?
C9 P3 Mn1 119.82(3) . . ?
C9 P3 C8 97.17(4) . . ?
C9 P3 C7 98.49(4) . . ?
C7 P3 Mn1 110.41(3) . . ?
C6 P2 Mn1 110.49(3) . . ?
C4 P2 Mn1 126.95(3) . . ?
C4 P2 C6 99.68(4) . . ?
C5 P2 Mn1 118.48(3) . . ?
C5 P2 C6 100.28(4) . . ?
C5 P2 C4 96.56(4) . . ?
C15 P5 Mn1 127.09(3) . . ?
C15 P5 C14 95.39(4) . . ?
C15 P5 C13 99.67(4) . . ?
C14 P5 Mn1 118.05(3) . . ?
C14 P5 C13 100.49(5) . . ?
C13 P5 Mn1 111.69(3) . . ?
C12 P4 Mn1 110.86(3) . . ?
C11 P4 Mn1 118.21(3) . . ?
C11 P4 C12 100.44(4) . . ?
C10 P4 Mn1 128.42(3) . . ?
C10 P4 C12 99.04(4) . . ?
C10 P4 C11 95.16(4) . . ?
C2 P1 Mn1 120.72(3) . . ?
C2 P1 C1 96.90(5) . . ?
C2 P1 C3 98.56(4) . . ?
C1 P1 Mn1 119.40(3) . . ?
C1 P1 C3 97.73(4) . . ?
C3 P1 Mn1 118.60(2) . . ?
P3 C8 H8A 109.5 . . ?
P3 C8 H8B 109.5 . . ?
P3 C8 H8C 109.5 . . ?
H8A C8 H8B 109.5 . . ?
H8A C8 H8C 109.5 . . ?
H8B C8 H8C 109.5 . . ?
P3 C9 H9A 109.5 . . ?
P3 C9 H9B 109.5 . . ?
P3 C9 H9C 109.5 . . ?
H9A C9 H9B 109.5 . . ?
H9A C9 H9C 109.5 . . ?
H9B C9 H9C 109.5 . . ?
P3 C7 H7A 109.8 . . ?
P3 C7 H7B 109.8 . . ?
H7A C7 H7B 108.2 . . ?
C6 C7 P3 109.40(6) . . ?
C6 C7 H7A 109.8 . . ?
C6 C7 H7B 109.8 . . ?
P2 C6 H6A 110.1 . . ?
P2 C6 H6B 110.1 . . ?
C7 C6 P2 107.93(6) . . ?
C7 C6 H6A 110.1 . . ?
C7 C6 H6B 110.1 . . ?
H6A C6 H6B 108.4 . . ?
P2 C4 H4A 109.5 . . ?
P2 C4 H4B 109.5 . . ?
P2 C4 H4C 109.5 . . ?
H4A C4 H4B 109.5 . . ?
H4A C4 H4C 109.5 . . ?
H4B C4 H4C 109.5 . . ?
P2 C5 H5A 109.5 . . ?
P2 C5 H5B 109.5 . . ?
P2 C5 H5C 109.5 . . ?
H5A C5 H5B 109.5 . . ?
H5A C5 H5C 109.5 . . ?
H5B C5 H5C 109.5 . . ?
P5 C15 H15A 109.5 . . ?
P5 C15 H15B 109.5 . . ?
P5 C15 H15C 109.5 . . ?
H15A C15 H15B 109.5 . . ?
H15A C15 H15C 109.5 . . ?
H15B C15 H15C 109.5 . . ?
P5 C14 H14A 109.5 . . ?
P5 C14 H14B 109.5 . . ?
P5 C14 H14C 109.5 . . ?
H14A C14 H14B 109.5 . . ?
H14A C14 H14C 109.5 . . ?
H14B C14 H14C 109.5 . . ?
P5 C13 H13A 109.3 . . ?
P5 C13 H13B 109.3 . . ?
H13A C13 H13B 108.0 . . ?
C12 C13 P5 111.41(5) . . ?
C12 C13 H13A 109.3 . . ?
C12 C13 H13B 109.3 . . ?
P4 C12 H12A 109.5 . . ?
P4 C12 H12B 109.5 . . ?
C13 C12 P4 110.89(5) . . ?
C13 C12 H12A 109.5 . . ?
C13 C12 H12B 109.5 . . ?
H12A C12 H12B 108.1 . . ?
P4 C11 H11A 109.5 . . ?
P4 C11 H11B 109.5 . . ?
P4 C11 H11C 109.5 . . ?
H11A C11 H11B 109.5 . . ?
H11A C11 H11C 109.5 . . ?
H11B C11 H11C 109.5 . . ?
P4 C10 H10A 109.5 . . ?
P4 C10 H10B 109.5 . . ?
P4 C10 H10C 109.5 . . ?
H10A C10 H10B 109.5 . . ?
H10A C10 H10C 109.5 . . ?
H10B C10 H10C 109.5 . . ?
P1 C2 H2A 109.5 . . ?
P1 C2 H2B 109.5 . . ?
P1 C2 H2C 109.5 . . ?
H2A C2 H2B 109.5 . . ?
H2A C2 H2C 109.5 . . ?
H2B C2 H2C 109.5 . . ?
P1 C1 H1A 109.5 . . ?
P1 C1 H1B 109.5 . . ?
P1 C1 H1C 109.5 . . ?
H1A C1 H1B 109.5 . . ?
H1A C1 H1C 109.5 . . ?
H1B C1 H1C 109.5 . . ?
P1 C3 H3A 107.5 . . ?
P1 C3 H3B 107.5 . . ?
C3 C3 P1 119.31(7) 3_667 . ?
C3 C3 H3A 107.5 3_667 . ?
C3 C3 H3B 107.5 3_667 . ?
H3A C3 H3B 107.0 . . ?

loop_
_geom_bond_atom_site_label_1
_geom_bond_atom_site_label_2
_geom_bond_distance
_geom_bond_site_symmetry_2
_geom_bond_publ_flag
Mn1 H1 1.533(15) . ?
Mn1 P3 2.2066(2) . ?
Mn1 P2 2.2138(2) . ?
Mn1 P5 2.2055(2) . ?
Mn1 P4 2.2115(3) . ?
Mn1 P1 2.2331(2) . ?
P3 C8 1.8579(9) . ?
P3 C9 1.8463(9) . ?
P3 C7 1.8676(9) . ?
P2 C6 1.8619(9) . ?
P2 C4 1.8520(9) . ?
P2 C5 1.8420(8) . ?
P5 C15 1.8509(8) . ?
P5 C14 1.8519(9) . ?
P5 C13 1.8734(8) . ?
P4 C12 1.8702(8) . ?
P4 C11 1.8534(8) . ?
P4 C10 1.8511(8) . ?
P1 C2 1.8539(9) . ?
P1 C1 1.8570(8) . ?
P1 C3 1.8708(7) . ?
C8 H8A 0.9800 . ?
C8 H8B 0.9800 . ?
C8 H8C 0.9800 . ?
C9 H9A 0.9800 . ?
C9 H9B 0.9800 . ?
C9 H9C 0.9800 . ?
C7 H7A 0.9900 . ?
C7 H7B 0.9900 . ?
C7 C6 1.5272(13) . ?
C6 H6A 0.9900 . ?
C6 H6B 0.9900 . ?
C4 H4A 0.9800 . ?
C4 H4B 0.9800 . ?
C4 H4C 0.9800 . ?
C5 H5A 0.9800 . ?
C5 H5B 0.9800 . ?
C5 H5C 0.9800 . ?
C15 H15A 0.9800 . ?
C15 H15B 0.9800 . ?
C15 H15C 0.9800 . ?
C14 H14A 0.9800 . ?
C14 H14B 0.9800 . ?
C14 H14C 0.9800 . ?
C13 H13A 0.9900 . ?
C13 H13B 0.9900 . ?
C13 C12 1.5310(12) . ?
C12 H12A 0.9900 . ?
C12 H12B 0.9900 . ?
C11 H11A 0.9800 . ?
C11 H11B 0.9800 . ?
C11 H11C 0.9800 . ?
C10 H10A 0.9800 . ?
C10 H10B 0.9800 . ?
C10 H10C 0.9800 . ?
C2 H2A 0.9800 . ?
C2 H2B 0.9800 . ?
C2 H2C 0.9800 . ?
C1 H1A 0.9800 . ?
C1 H1B 0.9800 . ?
C1 H1C 0.9800 . ?
C3 C3 1.5332(14) 3_667 ?
C3 H3A 0.9900 . ?
C3 H3B 0.9900 . ?

loop_
_geom_torsion_atom_site_label_1
_geom_torsion_atom_site_label_2
_geom_torsion_atom_site_label_3
_geom_torsion_atom_site_label_4
_geom_torsion
_geom_torsion_site_symmetry_1
_geom_torsion_site_symmetry_2
_geom_torsion_site_symmetry_3
_geom_torsion_site_symmetry_4
_geom_torsion_publ_flag
Mn1 P3 C7 C6 -33.22(7) . . . . ?
Mn1 P2 C6 C7 -36.66(7) . . . . ?
Mn1 P5 C13 C12 21.27(7) . . . . ?
Mn1 P4 C12 C13 -29.39(6) . . . . ?
Mn1 P1 C3 C3 -170.29(7) . . . 3_667 ?
P3 C7 C6 P2 42.59(7) . . . . ?
P5 C13 C12 P4 4.90(8) . . . . ?
C8 P3 C7 C6 101.57(7) . . . . ?
C9 P3 C7 C6 -159.52(6) . . . . ?
C4 P2 C6 C7 -172.28(6) . . . . ?
C5 P2 C6 C7 89.16(7) . . . . ?
C15 P5 C13 C12 157.83(6) . . . . ?
C14 P5 C13 C12 -104.78(7) . . . . ?
C11 P4 C12 C13 96.39(6) . . . . ?
C10 P4 C12 C13 -166.61(6) . . . . ?
C2 P1 C3 C3 57.60(9) . . . 3_667 ?
C1 P1 C3 C3 -40.62(9) . . . 3_667 ?
